data_7236362
loop_
_publ_author_name
'Zhang, Man'
'Gao, Huiqi'
'Li, Chuan'
'Fu, Wei'
'Tang, Liwei'
'Zhou, Zhiming'

_publ_section_title
;
 Towards improved explosives with a high performance:
 N-(3,5-dinitro-1H-pyrazol-4-yl)-1H-tetrazol-5-amine and its salts
;
_journal_issue 4
_journal_name_full 'Journal of Materials Chemistry A'
_journal_page_first 1769
_journal_paper_doi 10.1039/C6TA07740D
_journal_volume 5
_journal_year 2017
_chemical_formula_sum 'C5 H2 K N9 O6'
_chemical_formula_weight 323.26
_space_group_IT_number 14
_space_group_name_Hall '-P 2ybc'
_space_group_name_H-M_alt 'P 1 21/c 1'
_symmetry_cell_setting monoclinic
_symmetry_space_group_name_H-M 'P 1 21/c 1'
_atom_sites_solution_hydrogens geom
_atom_sites_solution_primary direct
_atom_sites_solution_secondary difmap
_audit_creation_method SHELXL-97
_audit_update_record
;
2016-01-25 deposited with the CCDC.
2016-12-08 downloaded from the CCDC.
;
_cell_angle_alpha 90.00
_cell_angle_beta 107.38(3)
_cell_angle_gamma 90.00
_cell_formula_units_Z 4
_cell_length_a 8.8823(18)
_cell_length_b 10.952(2)
_cell_length_c 11.675(2)
_cell_measurement_reflns_used 3459
_cell_measurement_temperature 153(2)
_cell_measurement_theta_max 27.4121
_cell_measurement_theta_min 1.8277
_cell_volume 1083.9(4)
_computing_cell_refinement 'CrystalClear (Rigaku Inc., 2008)'
_computing_data_collection 'CrystalClear (Rigaku Inc., 2008)'
_computing_data_reduction 'CrystalClear (Rigaku Inc., 2008)'
_computing_molecular_graphics
;
 Mercury: visualization and analysis of crystal structures, C. F. Macrae,
 P. R. Edgington, P. McCabe, E. Pidcock, G. P. Shields, R. Taylor,
 M. Towler and J. van de Streek, J. Appl. Cryst., 39, 453-457, 2006.
;
_computing_publication_material 'SHELX-97 (Sheldrick, 1997)'
_computing_structure_refinement 'SHELXL-97 (Sheldrick, 1997)'
_computing_structure_solution 'SHELXS-97 (Sheldrick, 1990)'
_diffrn_ambient_temperature 153(2)
_diffrn_detector_area_resol_mean 28.5714
_diffrn_measured_fraction_theta_full 0.980
_diffrn_measured_fraction_theta_max 0.980
_diffrn_measurement_device_type 'Saturn724+ CCD'
_diffrn_measurement_method '\w scans at fixed \c = 45\%'
_diffrn_radiation_monochromator graphite
_diffrn_radiation_source 'fine-focus sealed tube'
_diffrn_radiation_type MoK\a
_diffrn_radiation_wavelength 0.71073
_diffrn_reflns_av_R_equivalents 0.0348
_diffrn_reflns_av_sigmaI/netI 0.0337
_diffrn_reflns_limit_h_max 10
_diffrn_reflns_limit_h_min -9
_diffrn_reflns_limit_k_max 12
_diffrn_reflns_limit_k_min -12
_diffrn_reflns_limit_l_max 13
_diffrn_reflns_limit_l_min -13
_diffrn_reflns_number 5582
_diffrn_reflns_theta_full 25.00
_diffrn_reflns_theta_max 25.00
_diffrn_reflns_theta_min 2.40
_exptl_absorpt_coefficient_mu 0.546
_exptl_absorpt_correction_T_max 1.0000
_exptl_absorpt_correction_T_min 0.6817
_exptl_absorpt_correction_type multi-scan
_exptl_absorpt_process_details 'CrystalClear (Rigaku Inc., 2008)'
_exptl_crystal_colour yellow
_exptl_crystal_density_diffrn 1.981
_exptl_crystal_density_method 'not measured'
_exptl_crystal_description block
_exptl_crystal_F_000 648
_exptl_crystal_size_max 0.23
_exptl_crystal_size_mid 0.15
_exptl_crystal_size_min 0.10
_refine_diff_density_max 0.519
_refine_diff_density_min -0.578
_refine_diff_density_rms 0.131
_refine_ls_extinction_method none
_refine_ls_goodness_of_fit_ref 1.273
_refine_ls_hydrogen_treatment constr
_refine_ls_matrix_type full
_refine_ls_number_parameters 190
_refine_ls_number_reflns 1868
_refine_ls_number_restraints 0
_refine_ls_restrained_S_all 1.273
_refine_ls_R_factor_all 0.0692
_refine_ls_R_factor_gt 0.0625
_refine_ls_shift/su_max 0.000
_refine_ls_shift/su_mean 0.000
_refine_ls_structure_factor_coef Fsqd
_refine_ls_weighting_details 'calc w=1/[\s^2^(Fo^2^)+(0.0986P)^2^+1.9404P] where P=(Fo^2^+2Fc^2^)/3'
_refine_ls_weighting_scheme calc
_refine_ls_wR_factor_gt 0.1855
_refine_ls_wR_factor_ref 0.2025
_reflns_number_gt 1749
_reflns_number_total 1868
_reflns_threshold_expression >2sigma(I)
_cod_data_source_file c6ta07740d2.cif
_cod_data_source_block bl75a
_cod_original_sg_symbol_H-M P2(1)/c
_cod_database_code 7236362

loop_
_symmetry_equiv_pos_as_xyz
'x, y, z'
'-x, y+1/2, -z+1/2'
'-x, -y, -z'
'x, -y-1/2, z-1/2'

loop_
_atom_site_label
_atom_site_type_symbol
_atom_site_fract_x
_atom_site_fract_y
_atom_site_fract_z
_atom_site_U_iso_or_equiv
_atom_site_adp_type
_atom_site_occupancy
_atom_site_symmetry_multiplicity
_atom_site_calc_flag
_atom_site_refinement_flags
K1 K 0.23398(13) 0.75783(9) 0.17701(10) 0.0339(4) Uani 1 1 d .
O1 O 0.4493(4) 0.9772(3) 0.2322(3) 0.0307(8) Uani 1 1 d .
O2 O 0.4372(4) 1.1723(3) 0.2650(3) 0.0293(8) Uani 1 1 d .
O3 O 0.0929(4) 1.6264(3) 0.3836(3) 0.0311(8) Uani 1 1 d .
O4 O -0.0972(4) 1.4941(3) 0.3578(3) 0.0261(7) Uani 1 1 d .
O5 O 0.1477(5) 1.1796(3) 0.6354(3) 0.0366(9) Uani 1 1 d .
O6 O 0.1116(4) 0.9861(3) 0.6604(3) 0.0296(8) Uani 1 1 d .
N1 N 0.4118(4) 1.0649(3) 0.2837(3) 0.0220(8) Uani 1 1 d .
N2 N 0.3226(4) 0.9233(3) 0.4077(3) 0.0213(8) Uani 1 1 d .
N3 N 0.2535(4) 0.9259(3) 0.4966(3) 0.0210(8) Uani 1 1 d .
N4 N 0.1575(4) 1.0724(3) 0.6108(3) 0.0230(8) Uani 1 1 d .
N5 N 0.2608(4) 1.2514(3) 0.4336(3) 0.0161(8) Uani 1 1 d .
N6 N 0.1130(4) 1.3081(3) 0.3993(3) 0.0174(8) Uani 1 1 d .
N7 N 0.3131(4) 1.4498(3) 0.4423(3) 0.0221(8) Uani 1 1 d .
N8 N 0.0433(5) 1.5214(3) 0.3806(3) 0.0230(8) Uani 1 1 d .
N9 N 0.5315(4) 1.3132(3) 0.4990(3) 0.0223(8) Uani 1 1 d .
H9A H 0.5727 1.2442 0.5353 0.027 Uiso 1 1 d R
H9B H 0.5955 1.3770 0.5224 0.027 Uiso 1 1 d R
C1 C 0.3363(5) 1.0411(4) 0.3745(3) 0.0182(9) Uani 1 1 d .
C2 C 0.2754(5) 1.1233(4) 0.4409(3) 0.0190(9) Uani 1 1 d .
C3 C 0.2269(5) 1.0433(4) 0.5170(4) 0.0177(9) Uani 1 1 d .
C4 C 0.3772(5) 1.3383(4) 0.4603(3) 0.0189(9) Uani 1 1 d .
C5 C 0.1583(5) 1.4230(4) 0.4071(3) 0.0170(9) Uani 1 1 d .

loop_
_atom_site_aniso_label
_atom_site_aniso_U_11
_atom_site_aniso_U_22
_atom_site_aniso_U_33
_atom_site_aniso_U_23
_atom_site_aniso_U_13
_atom_site_aniso_U_12
K1 0.0332(7) 0.0230(7) 0.0443(7) -0.0107(4) 0.0096(5) 0.0030(4)
O1 0.0369(19) 0.0277(18) 0.0346(18) -0.0049(14) 0.0215(15) 0.0029(15)
O2 0.0390(19) 0.0224(18) 0.0303(17) 0.0031(13) 0.0159(15) -0.0017(14)
O3 0.037(2) 0.0134(17) 0.046(2) 0.0015(14) 0.0170(16) 0.0014(14)
O4 0.0235(17) 0.0280(17) 0.0266(16) -0.0008(13) 0.0070(13) 0.0036(14)
O5 0.064(3) 0.0167(17) 0.0378(19) -0.0008(14) 0.0287(18) 0.0066(16)
O6 0.042(2) 0.0228(17) 0.0298(17) 0.0025(13) 0.0191(15) -0.0074(15)
N1 0.0238(19) 0.021(2) 0.0207(18) -0.0022(15) 0.0061(15) 0.0001(15)
N2 0.0240(19) 0.0160(18) 0.0234(18) 0.0014(14) 0.0061(15) 0.0010(15)
N3 0.028(2) 0.0150(18) 0.0214(18) 0.0006(14) 0.0099(15) 0.0001(15)
N4 0.027(2) 0.021(2) 0.0209(18) -0.0007(15) 0.0066(16) -0.0001(16)
N5 0.0165(18) 0.0103(19) 0.0221(18) 0.0006(13) 0.0066(15) 0.0015(13)
N6 0.0189(18) 0.0145(18) 0.0206(17) 0.0004(13) 0.0088(14) 0.0018(14)
N7 0.028(2) 0.0133(18) 0.0261(18) 0.0009(14) 0.0101(16) 0.0003(15)
N8 0.031(2) 0.019(2) 0.0208(18) -0.0014(14) 0.0102(16) 0.0016(16)
N9 0.0189(19) 0.0127(18) 0.032(2) 0.0011(15) 0.0020(15) -0.0017(14)
C1 0.023(2) 0.015(2) 0.0158(19) -0.0036(15) 0.0043(17) -0.0052(17)
C2 0.028(2) 0.010(2) 0.0177(19) 0.0000(15) 0.0048(17) -0.0003(17)
C3 0.022(2) 0.013(2) 0.0190(19) 0.0013(16) 0.0072(17) 0.0006(16)
C4 0.025(2) 0.015(2) 0.0170(19) 0.0009(16) 0.0065(16) -0.0004(18)
C5 0.020(2) 0.016(2) 0.0171(19) 0.0002(15) 0.0085(16) 0.0012(17)

loop_
_atom_type_symbol
_atom_type_description
_atom_type_scat_dispersion_real
_atom_type_scat_dispersion_imag
_atom_type_scat_source
C C 0.0033 0.0016 'International Tables Vol C Tables 4.2.6.8 and 6.1.1.4'
H H 0.0000 0.0000 'International Tables Vol C Tables 4.2.6.8 and 6.1.1.4'
N N 0.0061 0.0033 'International Tables Vol C Tables 4.2.6.8 and 6.1.1.4'
O O 0.0106 0.0060 'International Tables Vol C Tables 4.2.6.8 and 6.1.1.4'
K K 0.2009 0.2494 'International Tables Vol C Tables 4.2.6.8 and 6.1.1.4'

loop_
_geom_angle_atom_site_label_1
_geom_angle_atom_site_label_2
_geom_angle_atom_site_label_3
_geom_angle
_geom_angle_site_symmetry_1
_geom_angle_site_symmetry_3
O4 K1 O6 134.63(10) 2_545 4_575
O4 K1 O2 132.52(10) 2_545 2_645
O6 K1 O2 92.81(10) 4_575 2_645
O4 K1 N3 129.29(10) 2_545 4_575
O6 K1 N3 54.50(9) 4_575 4_575
O2 K1 N3 71.47(10) 2_645 4_575
O4 K1 N6 55.28(9) 2_545 2_545
O6 K1 N6 79.36(10) 4_575 2_545
O2 K1 N6 171.40(10) 2_645 2_545
N3 K1 N6 100.81(10) 4_575 2_545
O4 K1 O1 61.40(9) 2_545 .
O6 K1 O1 163.51(10) 4_575 .
O2 K1 O1 71.50(9) 2_645 .
N3 K1 O1 121.73(10) 4_575 .
N6 K1 O1 116.60(10) 2_545 .
O4 K1 N2 65.42(9) 2_545 .
O6 K1 N2 125.97(10) 4_575 .
O2 K1 N2 90.51(10) 2_645 .
N3 K1 N2 161.74(11) 4_575 .
N6 K1 N2 96.96(10) 2_545 .
O1 K1 N2 51.54(9) . .
O4 K1 O3 104.97(9) 2_545 1_545
O6 K1 O3 55.53(8) 4_575 1_545
O2 K1 O3 104.81(9) 2_645 1_545
N3 K1 O3 109.51(9) 4_575 1_545
N6 K1 O3 73.76(9) 2_545 1_545
O1 K1 O3 122.46(9) . 1_545
N2 K1 O3 71.54(9) . 1_545
O4 K1 N9 93.69(9) 2_545 2_645
O6 K1 N9 114.51(9) 4_575 2_645
O2 K1 N9 56.62(9) 2_645 2_645
N3 K1 N9 60.82(9) 4_575 2_645
N6 K1 N9 123.46(9) 2_545 2_645
O1 K1 N9 61.43(9) . 2_645
N2 K1 N9 111.97(10) . 2_645
O3 K1 N9 160.31(9) 1_545 2_645
N1 O1 K1 118.6(3) . .
N1 O2 K1 119.0(3) . 2_655
N8 O3 K1 126.1(3) . 1_565
N8 O4 K1 128.0(3) . 2
N4 O6 K1 124.8(3) . 4_576
O2 N1 O1 124.6(4) . .
O2 N1 C1 117.1(3) . .
O1 N1 C1 118.2(4) . .
N3 N2 C1 107.2(3) . .
N3 N2 K1 127.9(2) . .
C1 N2 K1 108.8(2) . .
C3 N3 N2 107.5(3) . .
C3 N3 K1 118.4(3) . 4_576
N2 N3 K1 131.9(2) . 4_576
O5 N4 O6 124.6(4) . .
O5 N4 C3 117.9(4) . .
O6 N4 C3 117.4(3) . .
C4 N5 N6 109.7(3) . .
C4 N5 C2 128.9(4) . .
N6 N5 C2 121.4(3) . .
C5 N6 N5 99.4(3) . .
C5 N6 K1 117.5(3) . 2
N5 N6 K1 143.1(2) . 2
C4 N7 C5 101.4(3) . .
O3 N8 O4 124.4(4) . .
O3 N8 C5 117.7(4) . .
O4 N8 C5 117.8(3) . .
C4 N9 K1 125.8(3) . 2_655
C4 N9 H9A 124.7 . .
K1 N9 H9A 84.1 2_655 .
C4 N9 H9B 116.0 . .
K1 N9 H9B 82.8 2_655 .
H9A N9 H9B 112.7 . .
N2 C1 C2 111.7(4) . .
N2 C1 N1 118.8(4) . .
C2 C1 N1 129.5(4) . .
C1 C2 C3 101.1(3) . .
C1 C2 N5 130.6(4) . .
C3 C2 N5 128.3(4) . .
N3 C3 C2 112.5(4) . .
N3 C3 N4 118.9(4) . .
C2 C3 N4 128.6(4) . .
N7 C4 N9 125.9(4) . .
N7 C4 N5 110.0(4) . .
N9 C4 N5 124.1(4) . .
N6 C5 N7 119.5(4) . .
N6 C5 N8 120.9(4) . .
N7 C5 N8 119.5(4) . .

loop_
_geom_bond_atom_site_label_1
_geom_bond_atom_site_label_2
_geom_bond_distance
_geom_bond_site_symmetry_2
K1 O4 2.836(3) 2_545
K1 O6 2.869(3) 4_575
K1 O2 2.947(4) 2_645
K1 N3 2.955(4) 4_575
K1 N6 2.993(4) 2_545
K1 O1 3.018(4) .
K1 N2 3.145(4) .
K1 O3 3.356(3) 1_545
K1 N9 3.389(4) 2_645
O1 N1 1.231(5) .
O2 N1 1.230(5) .
O2 K1 2.947(4) 2_655
O3 N8 1.228(5) .
O3 K1 3.356(3) 1_565
O4 N8 1.233(5) .
O4 K1 2.836(3) 2
O5 N4 1.219(5) .
O6 N4 1.239(5) .
O6 K1 2.869(3) 4_576
N1 C1 1.437(5) .
N2 N3 1.355(5) .
N2 C1 1.364(5) .
N3 C3 1.341(5) .
N3 K1 2.955(4) 4_576
N4 C3 1.443(5) .
N5 C4 1.371(5) .
N5 N6 1.398(5) .
N5 C2 1.410(5) .
N6 C5 1.316(6) .
N6 K1 2.993(4) 2
N7 C4 1.337(6) .
N7 C5 1.345(6) .
N8 C5 1.453(6) .
N9 C4 1.337(6) .
N9 K1 3.389(4) 2_655
N9 H9A 0.8900 .
N9 H9B 0.8900 .
C1 C2 1.398(6) .
C2 C3 1.404(6) .

loop_
_geom_torsion_atom_site_label_1
_geom_torsion_atom_site_label_2
_geom_torsion_atom_site_label_3
_geom_torsion_atom_site_label_4
_geom_torsion
_geom_torsion_site_symmetry_1
_geom_torsion_site_symmetry_4
O4 K1 O1 N1 41.2(3) 2_545 .
O6 K1 O1 N1 -126.5(4) 4_575 .
O2 K1 O1 N1 -145.0(3) 2_645 .
N3 K1 O1 N1 162.0(3) 4_575 .
N6 K1 O1 N1 38.2(3) 2_545 .
N2 K1 O1 N1 -38.9(3) . .
O3 K1 O1 N1 -48.9(3) 1_545 .
N9 K1 O1 N1 153.6(3) 2_645 .
K1 O2 N1 O1 -64.5(5) 2_655 .
K1 O2 N1 C1 113.9(3) 2_655 .
K1 O1 N1 O2 -144.7(3) . .
K1 O1 N1 C1 36.9(4) . .
O4 K1 N2 N3 95.8(3) 2_545 .
O6 K1 N2 N3 -32.7(4) 4_575 .
O2 K1 N2 N3 -126.5(3) 2_645 .
N3 K1 N2 N3 -117.5(3) 4_575 .
N6 K1 N2 N3 49.2(3) 2_545 .
O1 K1 N2 N3 167.8(4) . .
O3 K1 N2 N3 -21.1(3) 1_545 .
N9 K1 N2 N3 179.6(3) 2_645 .
O4 K1 N2 C1 -35.7(3) 2_545 .
O6 K1 N2 C1 -164.2(3) 4_575 .
O2 K1 N2 C1 102.0(3) 2_645 .
N3 K1 N2 C1 111.0(4) 4_575 .
N6 K1 N2 C1 -82.3(3) 2_545 .
O1 K1 N2 C1 36.4(3) . .
O3 K1 N2 C1 -152.5(3) 1_545 .
N9 K1 N2 C1 48.1(3) 2_645 .
C1 N2 N3 C3 -0.3(5) . .
K1 N2 N3 C3 -132.3(3) . .
C1 N2 N3 K1 -162.6(3) . 4_576
K1 N2 N3 K1 65.4(4) . 4_576
K1 O6 N4 O5 -154.5(3) 4_576 .
K1 O6 N4 C3 25.8(5) 4_576 .
C4 N5 N6 C5 1.2(4) . .
C2 N5 N6 C5 179.1(3) . .
C4 N5 N6 K1 -178.6(3) . 2
C2 N5 N6 K1 -0.7(6) . 2
K1 O3 N8 O4 -106.3(4) 1_565 .
K1 O3 N8 C5 74.4(4) 1_565 .
K1 O4 N8 O3 172.9(3) 2 .
K1 O4 N8 C5 -7.8(5) 2 .
N3 N2 C1 C2 -0.4(5) . .
K1 N2 C1 C2 141.4(3) . .
N3 N2 C1 N1 177.8(3) . .
K1 N2 C1 N1 -40.5(4) . .
O2 N1 C1 N2 -172.5(4) . .
O1 N1 C1 N2 6.0(6) . .
O2 N1 C1 C2 5.2(6) . .
O1 N1 C1 C2 -176.3(4) . .
N2 C1 C2 C3 0.8(5) . .
N1 C1 C2 C3 -177.1(4) . .
N2 C1 C2 N5 -177.6(4) . .
N1 C1 C2 N5 4.5(7) . .
C4 N5 C2 C1 -67.5(6) . .
N6 N5 C2 C1 115.0(5) . .
C4 N5 C2 C3 114.5(5) . .
N6 N5 C2 C3 -63.0(6) . .
N2 N3 C3 C2 0.8(5) . .
K1 N3 C3 C2 165.9(3) 4_576 .
N2 N3 C3 N4 -178.3(3) . .
K1 N3 C3 N4 -13.2(5) 4_576 .
C1 C2 C3 N3 -1.0(5) . .
N5 C2 C3 N3 177.5(4) . .
C1 C2 C3 N4 178.0(4) . .
N5 C2 C3 N4 -3.5(7) . .
O5 N4 C3 N3 173.3(4) . .
O6 N4 C3 N3 -6.9(6) . .
O5 N4 C3 C2 -5.6(7) . .
O6 N4 C3 C2 174.2(4) . .
C5 N7 C4 N9 -178.6(4) . .
C5 N7 C4 N5 1.1(4) . .
K1 N9 C4 N7 -93.1(4) 2_655 .
K1 N9 C4 N5 87.2(4) 2_655 .
N6 N5 C4 N7 -1.5(4) . .
C2 N5 C4 N7 -179.2(4) . .
N6 N5 C4 N9 178.2(4) . .
C2 N5 C4 N9 0.4(7) . .
N5 N6 C5 N7 -0.6(4) . .
K1 N6 C5 N7 179.3(3) 2 .
N5 N6 C5 N8 -179.4(3) . .
K1 N6 C5 N8 0.5(5) 2 .
C4 N7 C5 N6 -0.3(5) . .
C4 N7 C5 N8 178.5(3) . .
O3 N8 C5 N6 -176.3(4) . .
O4 N8 C5 N6 4.4(5) . .
O3 N8 C5 N7 4.9(5) . .
O4 N8 C5 N7 -174.4(3) . .
